data_4306648
loop_
_publ_author_name
'Geoffrey H. Spikes'
'Carsten Milsmann'
'Eckhard Bill'
'Thomas Weyherm\"uller'
'Karl Wieghardt'

_publ_section_title
;
One- and Two-Electron Reduced 1,2-Diketone Ligands in [ZnII(L.)2(Et2O)],
[CoII(L.)2(Et2O)], and Na2(Et2O)4[CoII(LRed)2]
;
_journal_name_full 'Inorganic Chemistry'
_journal_page_first 11745
_journal_page_last 11754
_journal_paper_doi 10.1021/ic801470p
_journal_volume 47
_journal_year 2008
_chemical_formula_sum 'C56 H78 Co O5'
_chemical_formula_weight 890.11
_chemical_name_systematic
; 
 ? 
;
_space_group_IT_number 14
_symmetry_cell_setting monoclinic
_symmetry_space_group_name_Hall '-P 2ybc'
_symmetry_space_group_name_H-M 'P 1 21/c 1'
_atom_sites_solution_hydrogens geom
_atom_sites_solution_primary direct
_atom_sites_solution_secondary difmap
_audit_creation_method SHELXL-97
_cell_angle_alpha 90.00
_cell_angle_beta 98.237(3)
_cell_angle_gamma 90.00
_cell_formula_units_Z 4
_cell_length_a 17.1093(7)
_cell_length_b 14.8368(7)
_cell_length_c 20.4430(11)
_cell_measurement_temperature 100(2)
_cell_volume 5135.9(4)
_computing_cell_refinement 'Bruker AXS Collect Software'
_computing_data_collection 'Bruker AXS Collect Software'
_computing_data_reduction 'Bruker AXS Collect Software'
_computing_structure_refinement 'SHELXL-97 (Sheldrick, 1997)'
_computing_structure_solution 'SHELXS-97 (Sheldrick, 1990)'
_diffrn_ambient_temperature 100(2)
_diffrn_measured_fraction_theta_full 0.975
_diffrn_measured_fraction_theta_max 0.975
_diffrn_measurement_device_type 'Bruker-Nonius KappaCCD'
_diffrn_measurement_method '976 images at 1.0 deg. stepwise rotation in omega and phi, 20 sec./frame'
_diffrn_radiation_monochromator graphite
_diffrn_radiation_source 'rotating anode'
_diffrn_radiation_type MoK\a
_diffrn_radiation_wavelength 0.71073
_diffrn_reflns_av_R_equivalents 0.0528
_diffrn_reflns_av_sigmaI/netI 0.0325
_diffrn_reflns_limit_h_max 26
_diffrn_reflns_limit_h_min -26
_diffrn_reflns_limit_k_max 22
_diffrn_reflns_limit_k_min -22
_diffrn_reflns_limit_l_max 31
_diffrn_reflns_limit_l_min -31
_diffrn_reflns_number 150933
_diffrn_reflns_theta_full 33.41
_diffrn_reflns_theta_max 33.41
_diffrn_reflns_theta_min 2.91
_exptl_absorpt_coefficient_mu 0.379
_exptl_absorpt_correction_T_max 0.9489
_exptl_absorpt_correction_T_min 0.9247
_exptl_absorpt_correction_type multi-scan
_exptl_absorpt_process_details 'Bruker SADABS 2008/1'
_exptl_crystal_colour black
_exptl_crystal_density_diffrn 1.151
_exptl_crystal_density_method 'not measured'
_exptl_crystal_description 'opaque parallelepiped'
_exptl_crystal_F_000 1924
_exptl_crystal_size_max 0.21
_exptl_crystal_size_mid 0.16
_exptl_crystal_size_min 0.14
_refine_diff_density_max 0.501
_refine_diff_density_min -0.392
_refine_diff_density_rms 0.055
_refine_ls_extinction_method none
_refine_ls_goodness_of_fit_ref 1.015
_refine_ls_hydrogen_treatment constr
_refine_ls_matrix_type full
_refine_ls_number_parameters 591
_refine_ls_number_reflns 19494
_refine_ls_number_restraints 8
_refine_ls_restrained_S_all 1.016
_refine_ls_R_factor_all 0.0563
_refine_ls_R_factor_gt 0.0379
_refine_ls_shift/su_max 0.002
_refine_ls_shift/su_mean 0.000
_refine_ls_structure_factor_coef Fsqd
_refine_ls_weighting_details 'calc w=1/[\s^2^(Fo^2^)+(0.0465P)^2^+1.7090P] where P=(Fo^2^+2Fc^2^)/3'
_refine_ls_weighting_scheme calc
_refine_ls_wR_factor_gt 0.0919
_refine_ls_wR_factor_ref 0.1015
_reflns_number_gt 15331
_reflns_number_total 19494
_reflns_threshold_expression >2sigma(I)
_cod_data_source_file ic801470p_si_002_2.cif
_cod_data_source_block 2
_cod_depositor_comments
;
The following automatic conversions were performed:
'_exptl_absorpt_correction_type' value 'Multi-Scan' changed to
'multi-scan' according to
'/home/saulius/struct/CIF-dictionaries/cif_core.dic' dictionary named
'cif_core.dic' version 2.4.1 from 2010-06-29.

Automatic conversion script
Id: cif_fix_enum 1527 2010-12-29 10:47:43Z saulius 
;
_cod_database_code 4306648

loop_
_symmetry_equiv_pos_as_xyz
'x, y, z'
'-x, y+1/2, -z+1/2'
'-x, -y, -z'
'x, -y-1/2, z-1/2'

loop_
_atom_site_label
_atom_site_type_symbol
_atom_site_fract_x
_atom_site_fract_y
_atom_site_fract_z
_atom_site_U_iso_or_equiv
_atom_site_adp_type
_atom_site_occupancy
_atom_site_symmetry_multiplicity
_atom_site_calc_flag
_atom_site_refinement_flags
_atom_site_disorder_assembly
_atom_site_disorder_group
Co1 Co 0.258429(8) 0.502936(8) 0.280649(6) 0.01368(4) Uani 1 1 d D . .
O1 O 0.24613(4) 0.62295(5) 0.24233(4) 0.01554(13) Uani 1 1 d . A .
O2 O 0.13779(4) 0.52008(5) 0.27729(4) 0.01772(14) Uani 1 1 d . A .
C1 C 0.17406(5) 0.65231(6) 0.22946(4) 0.01320(15) Uani 1 1 d . . .
C2 C 0.11390(5) 0.59552(6) 0.25082(4) 0.01335(15) Uani 1 1 d . A .
C3 C 0.02884(5) 0.62026(6) 0.25004(5) 0.01384(16) Uani 1 1 d . . .
C4 C 0.00046(6) 0.62389(7) 0.31210(5) 0.01581(17) Uani 1 1 d . A .
C5 C -0.07908(6) 0.64341(7) 0.31325(5) 0.02004(19) Uani 1 1 d . . .
H5 H -0.0984 0.6460 0.3545 0.024 Uiso 1 1 calc R A .
C6 C -0.13070(6) 0.65917(8) 0.25540(6) 0.0227(2) Uani 1 1 d . A .
H6 H -0.1847 0.6723 0.2572 0.027 Uiso 1 1 calc R . .
C7 C -0.10266(6) 0.65552(7) 0.19499(5) 0.02000(19) Uani 1 1 d . . .
H7 H -0.1380 0.6664 0.1555 0.024 Uiso 1 1 calc R A .
C8 C -0.02322(5) 0.63609(6) 0.19108(5) 0.01512(16) Uani 1 1 d . A .
C9 C 0.16413(5) 0.73641(6) 0.18904(5) 0.01407(16) Uani 1 1 d . A .
C10 C 0.13824(6) 0.81820(6) 0.21394(5) 0.01677(17) Uani 1 1 d . . .
C11 C 0.13796(6) 0.89622(7) 0.17502(6) 0.02136(19) Uani 1 1 d . A .
H11 H 0.1202 0.9516 0.1910 0.026 Uiso 1 1 calc R . .
C12 C 0.16332(6) 0.89337(7) 0.11362(6) 0.0226(2) Uani 1 1 d . . .
H12 H 0.1631 0.9467 0.0879 0.027 Uiso 1 1 calc R A .
C13 C 0.18909(6) 0.81254(7) 0.08959(5) 0.02002(19) Uani 1 1 d . A .
H13 H 0.2066 0.8115 0.0475 0.024 Uiso 1 1 calc R . .
C14 C 0.18972(6) 0.73283(7) 0.12602(5) 0.01635(17) Uani 1 1 d . . .
C15 C 0.05341(6) 0.60808(7) 0.37780(5) 0.01926(18) Uani 1 1 d . . .
H15 H 0.1095 0.6089 0.3692 0.023 Uiso 1 1 calc R A .
C16 C 0.04385(8) 0.68222(10) 0.42849(6) 0.0321(3) Uani 1 1 d . A .
H16A H 0.0535 0.7412 0.4096 0.048 Uiso 1 1 calc R . .
H16B H 0.0819 0.6723 0.4685 0.048 Uiso 1 1 calc R . .
H16C H -0.0099 0.6804 0.4397 0.048 Uiso 1 1 calc R . .
C17 C 0.03714(8) 0.51515(9) 0.40627(6) 0.0300(2) Uani 1 1 d . A .
H17A H -0.0179 0.5122 0.4143 0.045 Uiso 1 1 calc R . .
H17B H 0.0723 0.5059 0.4480 0.045 Uiso 1 1 calc R . .
H17C H 0.0467 0.4681 0.3747 0.045 Uiso 1 1 calc R . .
C18 C 0.00164(6) 0.62990(7) 0.12266(5) 0.01669(17) Uani 1 1 d . . .
H18 H 0.0600 0.6197 0.1284 0.020 Uiso 1 1 calc R A .
C19 C -0.03857(7) 0.54968(8) 0.08362(5) 0.0228(2) Uani 1 1 d . A .
H19A H -0.0231 0.4935 0.1072 0.034 Uiso 1 1 calc R . .
H19B H -0.0222 0.5477 0.0396 0.034 Uiso 1 1 calc R . .
H19C H -0.0960 0.5567 0.0792 0.034 Uiso 1 1 calc R . .
C20 C -0.01597(7) 0.71804(8) 0.08371(6) 0.0240(2) Uani 1 1 d . A .
H20A H -0.0731 0.7287 0.0764 0.036 Uiso 1 1 calc R . .
H20B H 0.0034 0.7132 0.0410 0.036 Uiso 1 1 calc R . .
H20C H 0.0106 0.7683 0.1089 0.036 Uiso 1 1 calc R . .
C21 C 0.11321(6) 0.82589(7) 0.28221(5) 0.01889(18) Uani 1 1 d . A .
H21 H 0.1163 0.7645 0.3026 0.023 Uiso 1 1 calc R . .
C22 C 0.16968(7) 0.88836(8) 0.32713(6) 0.0256(2) Uani 1 1 d . . .
H22A H 0.2237 0.8649 0.3307 0.038 Uiso 1 1 calc R A .
H22B H 0.1535 0.8908 0.3712 0.038 Uiso 1 1 calc R . .
H22C H 0.1678 0.9491 0.3081 0.038 Uiso 1 1 calc R . .
C23 C 0.02740(7) 0.85887(8) 0.27782(6) 0.0253(2) Uani 1 1 d . . .
H23A H 0.0235 0.9206 0.2606 0.038 Uiso 1 1 calc R A .
H23B H 0.0113 0.8577 0.3219 0.038 Uiso 1 1 calc R . .
H23C H -0.0073 0.8193 0.2482 0.038 Uiso 1 1 calc R . .
C24 C 0.21687(6) 0.64503(7) 0.09686(5) 0.01820(18) Uani 1 1 d . A .
H24 H 0.1992 0.5941 0.1232 0.022 Uiso 1 1 calc R . .
C25 C 0.17939(7) 0.63123(8) 0.02461(5) 0.0258(2) Uani 1 1 d . . .
H25A H 0.1218 0.6359 0.0213 0.039 Uiso 1 1 calc R A .
H25B H 0.1935 0.5714 0.0096 0.039 Uiso 1 1 calc R . .
H25C H 0.1989 0.6775 -0.0032 0.039 Uiso 1 1 calc R . .
C26 C 0.30728(7) 0.64048(8) 0.10299(6) 0.0271(2) Uani 1 1 d . . .
H26A H 0.3264 0.6896 0.0774 0.041 Uiso 1 1 calc R A .
H26B H 0.3229 0.5825 0.0859 0.041 Uiso 1 1 calc R . .
H26C H 0.3302 0.6465 0.1496 0.041 Uiso 1 1 calc R . .
O31 O 0.25539(4) 0.38280(5) 0.24332(4) 0.01607(13) Uani 1 1 d . A .
C31 C 0.32215(5) 0.35072(6) 0.23066(5) 0.01359(15) Uani 1 1 d . . .
O32 O 0.37750(4) 0.48631(5) 0.26983(4) 0.01675(13) Uani 1 1 d . A .
C32 C 0.39038(5) 0.40764(6) 0.24788(4) 0.01319(15) Uani 1 1 d . A .
C33 C 0.47458(5) 0.37912(6) 0.24856(5) 0.01413(16) Uani 1 1 d . . .
C34 C 0.50643(6) 0.35852(7) 0.19041(5) 0.01633(17) Uani 1 1 d . A .
C35 C 0.58698(6) 0.33631(8) 0.19587(6) 0.0226(2) Uani 1 1 d . . .
H35 H 0.6091 0.3228 0.1570 0.027 Uiso 1 1 calc R A .
C36 C 0.63478(6) 0.33369(8) 0.25649(6) 0.0249(2) Uani 1 1 d . A .
H36 H 0.6890 0.3182 0.2591 0.030 Uiso 1 1 calc R . .
C37 C 0.60278(6) 0.35386(7) 0.31363(5) 0.02116(19) Uani 1 1 d . . .
H37 H 0.6357 0.3519 0.3552 0.025 Uiso 1 1 calc R A .
C38 C 0.52328(6) 0.37691(7) 0.31100(5) 0.01617(17) Uani 1 1 d . A .
C39 C 0.31654(5) 0.26313(6) 0.19418(5) 0.01505(16) Uani 1 1 d . A .
C40 C 0.34861(6) 0.18251(7) 0.22339(5) 0.01750(18) Uani 1 1 d . . .
C41 C 0.33356(7) 0.10148(7) 0.18839(6) 0.0233(2) Uani 1 1 d . A .
H41 H 0.3551 0.0467 0.2072 0.028 Uiso 1 1 calc R . .
C42 C 0.28776(7) 0.10027(8) 0.12669(6) 0.0260(2) Uani 1 1 d . . .
H42 H 0.2776 0.0448 0.1039 0.031 Uiso 1 1 calc R A .
C43 C 0.25660(7) 0.17997(8) 0.09805(6) 0.0236(2) Uani 1 1 d . A .
H43 H 0.2255 0.1783 0.0556 0.028 Uiso 1 1 calc R . .
C44 C 0.27026(6) 0.26267(7) 0.13070(5) 0.01745(17) Uani 1 1 d . . .
C45 C 0.45827(6) 0.36149(7) 0.12187(5) 0.01857(18) Uani 1 1 d . . .
H45 H 0.4021 0.3742 0.1273 0.022 Uiso 1 1 calc R A .
C46 C 0.48634(8) 0.43735(9) 0.07968(6) 0.0290(2) Uani 1 1 d . A .
H46A H 0.4815 0.4954 0.1016 0.044 Uiso 1 1 calc R . .
H46B H 0.4537 0.4380 0.0362 0.044 Uiso 1 1 calc R . .
H46C H 0.5417 0.4271 0.0743 0.044 Uiso 1 1 calc R . .
C47 C 0.46055(7) 0.26987(8) 0.08669(6) 0.0278(2) Uani 1 1 d . A .
H47A H 0.5148 0.2567 0.0796 0.042 Uiso 1 1 calc R . .
H47B H 0.4263 0.2722 0.0440 0.042 Uiso 1 1 calc R . .
H47C H 0.4420 0.2225 0.1141 0.042 Uiso 1 1 calc R . .
C48 C 0.49263(6) 0.39990(7) 0.37556(5) 0.01872(18) Uani 1 1 d . . .
H48 H 0.4337 0.4034 0.3661 0.022 Uiso 1 1 calc R A .
C49 C 0.51423(8) 0.32841(9) 0.42954(6) 0.0290(2) Uani 1 1 d . A .
H49A H 0.4954 0.2692 0.4127 0.044 Uiso 1 1 calc R . .
H49B H 0.4893 0.3438 0.4684 0.044 Uiso 1 1 calc R . .
H49C H 0.5717 0.3266 0.4419 0.044 Uiso 1 1 calc R . .
C50 C 0.52358(8) 0.49277(8) 0.40052(6) 0.0262(2) Uani 1 1 d . A .
H50A H 0.5812 0.4907 0.4112 0.039 Uiso 1 1 calc R . .
H50B H 0.5006 0.5089 0.4402 0.039 Uiso 1 1 calc R . .
H50C H 0.5086 0.5380 0.3661 0.039 Uiso 1 1 calc R . .
C51 C 0.39657(6) 0.17958(7) 0.29203(5) 0.02003(19) Uani 1 1 d . A .
H51 H 0.4024 0.2428 0.3089 0.024 Uiso 1 1 calc R . .
C52 C 0.47976(7) 0.14172(8) 0.28995(7) 0.0270(2) Uani 1 1 d . . .
H52A H 0.4758 0.0788 0.2752 0.040 Uiso 1 1 calc R A .
H52B H 0.5105 0.1449 0.3342 0.040 Uiso 1 1 calc R . .
H52C H 0.5061 0.1773 0.2591 0.040 Uiso 1 1 calc R . .
C53 C 0.35351(7) 0.12510(9) 0.34005(6) 0.0304(2) Uani 1 1 d . . .
H53A H 0.3011 0.1511 0.3413 0.046 Uiso 1 1 calc R A .
H53B H 0.3841 0.1271 0.3844 0.046 Uiso 1 1 calc R . .
H53C H 0.3479 0.0624 0.3251 0.046 Uiso 1 1 calc R . .
C54 C 0.23544(6) 0.34914(7) 0.09757(5) 0.02067(19) Uani 1 1 d . A .
H54 H 0.2636 0.4012 0.1215 0.025 Uiso 1 1 calc R . .
C55 C 0.14746(7) 0.35851(9) 0.10349(7) 0.0294(2) Uani 1 1 d . . .
H55A H 0.1180 0.3089 0.0798 0.044 Uiso 1 1 calc R A .
H55B H 0.1277 0.4161 0.0843 0.044 Uiso 1 1 calc R . .
H55C H 0.1404 0.3566 0.1502 0.044 Uiso 1 1 calc R . .
C56 C 0.24819(8) 0.35567(9) 0.02466(6) 0.0297(2) Uani 1 1 d . . .
H56A H 0.3044 0.3483 0.0215 0.044 Uiso 1 1 calc R A .
H56B H 0.2303 0.4147 0.0070 0.044 Uiso 1 1 calc R . .
H56C H 0.2179 0.3082 -0.0009 0.044 Uiso 1 1 calc R . .
C61 C 0.28548(10) 0.67323(12) 0.41208(8) 0.0354(3) Uani 0.8632(15) 1 d PD A 1
H61A H 0.3182 0.7253 0.4278 0.053 Uiso 0.8632(15) 1 calc PR A 1
H61B H 0.2498 0.6589 0.4441 0.053 Uiso 0.8632(15) 1 calc PR A 1
H61C H 0.2544 0.6875 0.3693 0.053 Uiso 0.8632(15) 1 calc PR A 1
C62 C 0.33797(8) 0.59312(13) 0.40455(7) 0.0325(3) Uani 0.8632(15) 1 d PD A 1
H62A H 0.3747 0.6086 0.3730 0.039 Uiso 0.8632(15) 1 calc PR A 1
H62B H 0.3699 0.5799 0.4478 0.039 Uiso 0.8632(15) 1 calc PR A 1
O63 O 0.29384(6) 0.51320(7) 0.38123(4) 0.0254(2) Uani 0.8632(15) 1 d PD A 1
C64 C 0.25499(12) 0.46769(13) 0.42999(7) 0.0401(4) Uani 0.8632(15) 1 d PD A 1
H64A H 0.2110 0.5052 0.4414 0.048 Uiso 0.8632(15) 1 calc PR A 1
H64B H 0.2929 0.4577 0.4707 0.048 Uiso 0.8632(15) 1 calc PR A 1
C65 C 0.22353(15) 0.37838(13) 0.40222(11) 0.0483(5) Uani 0.8632(15) 1 d PD A 1
H65A H 0.1972 0.3470 0.4352 0.073 Uiso 0.8632(15) 1 calc PR A 1
H65B H 0.2673 0.3415 0.3913 0.073 Uiso 0.8632(15) 1 calc PR A 1
H65C H 0.1856 0.3888 0.3622 0.073 Uiso 0.8632(15) 1 calc PR A 1
C61X C 0.3174(7) 0.6358(6) 0.4081(5) 0.0354(3) Uani 0.1368(15) 1 d PD A 2
H61D H 0.3505 0.6698 0.4427 0.053 Uiso 0.1368(15) 1 calc PR A 2
H61E H 0.2667 0.6667 0.3965 0.053 Uiso 0.1368(15) 1 calc PR A 2
H61F H 0.3441 0.6315 0.3689 0.053 Uiso 0.1368(15) 1 calc PR A 2
C62X C 0.3032(5) 0.5422(5) 0.4331(4) 0.0325(3) Uani 0.1368(15) 1 d PD A 2
H62C H 0.3543 0.5110 0.4455 0.039 Uiso 0.1368(15) 1 calc PR A 2
H62D H 0.2765 0.5462 0.4729 0.039 Uiso 0.1368(15) 1 calc PR A 2
O63X O 0.2544(4) 0.4912(4) 0.3821(2) 0.0254(2) Uani 0.1368(15) 1 d PD A 2
C64X C 0.2221(6) 0.4092(5) 0.4051(6) 0.0401(4) Uani 0.1368(15) 1 d PD A 2
H64C H 0.1768 0.3893 0.3727 0.048 Uiso 0.1368(15) 1 calc PR A 2
H64D H 0.2026 0.4209 0.4476 0.048 Uiso 0.1368(15) 1 calc PR A 2
C65X C 0.2833(8) 0.3354(6) 0.4145(6) 0.0483(5) Uani 0.1368(15) 1 d PD A 2
H65D H 0.2601 0.2810 0.4310 0.073 Uiso 0.1368(15) 1 calc PR A 2
H65E H 0.3283 0.3550 0.4465 0.073 Uiso 0.1368(15) 1 calc PR A 2
H65F H 0.3014 0.3222 0.3721 0.073 Uiso 0.1368(15) 1 calc PR A 2

loop_
_atom_site_aniso_label
_atom_site_aniso_U_11
_atom_site_aniso_U_22
_atom_site_aniso_U_33
_atom_site_aniso_U_23
_atom_site_aniso_U_13
_atom_site_aniso_U_12
Co1 0.01413(6) 0.01257(6) 0.01425(6) -0.00033(4) 0.00167(4) 0.00361(4)
O1 0.0114(3) 0.0152(3) 0.0199(3) 0.0010(2) 0.0016(2) 0.0017(2)
O2 0.0155(3) 0.0146(3) 0.0237(3) 0.0031(3) 0.0055(3) 0.0026(2)
C1 0.0123(4) 0.0120(4) 0.0153(4) -0.0012(3) 0.0017(3) 0.0010(3)
C2 0.0123(4) 0.0131(4) 0.0147(4) -0.0015(3) 0.0022(3) 0.0011(3)
C3 0.0114(4) 0.0127(4) 0.0175(4) -0.0016(3) 0.0027(3) 0.0006(3)
C4 0.0134(4) 0.0175(4) 0.0167(4) -0.0042(3) 0.0028(3) -0.0014(3)
C5 0.0143(4) 0.0261(5) 0.0206(4) -0.0059(4) 0.0054(3) 0.0000(4)
C6 0.0113(4) 0.0299(5) 0.0269(5) -0.0055(4) 0.0028(4) 0.0016(4)
C7 0.0121(4) 0.0250(5) 0.0221(5) -0.0018(4) -0.0004(3) 0.0013(4)
C8 0.0126(4) 0.0146(4) 0.0180(4) -0.0008(3) 0.0014(3) -0.0005(3)
C9 0.0107(4) 0.0127(4) 0.0183(4) 0.0013(3) 0.0004(3) -0.0003(3)
C10 0.0139(4) 0.0132(4) 0.0224(4) -0.0013(3) -0.0003(3) 0.0004(3)
C11 0.0202(5) 0.0127(4) 0.0298(5) 0.0011(4) -0.0012(4) 0.0001(3)
C12 0.0218(5) 0.0159(4) 0.0287(5) 0.0066(4) -0.0009(4) -0.0030(4)
C13 0.0175(4) 0.0209(5) 0.0212(4) 0.0041(4) 0.0014(4) -0.0034(4)
C14 0.0133(4) 0.0165(4) 0.0189(4) 0.0005(3) 0.0009(3) -0.0018(3)
C15 0.0156(4) 0.0257(5) 0.0165(4) -0.0040(4) 0.0022(3) -0.0008(4)
C16 0.0299(6) 0.0412(7) 0.0235(5) -0.0146(5) -0.0019(4) 0.0050(5)
C17 0.0296(6) 0.0366(7) 0.0227(5) 0.0059(5) 0.0000(4) -0.0062(5)
C18 0.0147(4) 0.0195(4) 0.0156(4) 0.0018(3) 0.0014(3) -0.0009(3)
C19 0.0250(5) 0.0244(5) 0.0188(4) -0.0032(4) 0.0024(4) -0.0040(4)
C20 0.0218(5) 0.0239(5) 0.0252(5) 0.0079(4) -0.0008(4) -0.0019(4)
C21 0.0179(4) 0.0143(4) 0.0243(5) -0.0031(3) 0.0025(4) 0.0025(3)
C22 0.0245(5) 0.0243(5) 0.0269(5) -0.0075(4) 0.0005(4) 0.0002(4)
C23 0.0196(5) 0.0211(5) 0.0357(6) -0.0054(4) 0.0058(4) 0.0042(4)
C24 0.0185(4) 0.0185(4) 0.0180(4) -0.0005(3) 0.0039(3) -0.0005(3)
C25 0.0320(6) 0.0264(5) 0.0190(5) -0.0025(4) 0.0031(4) -0.0009(4)
C26 0.0190(5) 0.0308(6) 0.0327(6) -0.0047(5) 0.0077(4) 0.0014(4)
O31 0.0114(3) 0.0155(3) 0.0214(3) -0.0026(3) 0.0027(2) 0.0022(2)
C31 0.0122(4) 0.0122(4) 0.0162(4) -0.0004(3) 0.0014(3) 0.0014(3)
O32 0.0143(3) 0.0140(3) 0.0216(3) -0.0026(2) 0.0015(3) 0.0014(2)
C32 0.0124(4) 0.0127(4) 0.0144(4) 0.0010(3) 0.0015(3) 0.0012(3)
C33 0.0117(4) 0.0131(4) 0.0178(4) 0.0011(3) 0.0026(3) 0.0006(3)
C34 0.0144(4) 0.0160(4) 0.0192(4) -0.0006(3) 0.0045(3) 0.0001(3)
C35 0.0164(4) 0.0269(5) 0.0261(5) -0.0013(4) 0.0088(4) 0.0027(4)
C36 0.0132(4) 0.0302(6) 0.0320(6) 0.0027(4) 0.0055(4) 0.0047(4)
C37 0.0135(4) 0.0257(5) 0.0235(5) 0.0048(4) -0.0001(3) 0.0018(4)
C38 0.0139(4) 0.0161(4) 0.0183(4) 0.0030(3) 0.0018(3) -0.0002(3)
C39 0.0121(4) 0.0133(4) 0.0203(4) -0.0022(3) 0.0041(3) -0.0006(3)
C40 0.0138(4) 0.0139(4) 0.0258(5) -0.0012(3) 0.0063(3) 0.0004(3)
C41 0.0217(5) 0.0136(4) 0.0357(6) -0.0027(4) 0.0083(4) 0.0002(4)
C42 0.0238(5) 0.0184(5) 0.0368(6) -0.0115(4) 0.0077(4) -0.0047(4)
C43 0.0200(5) 0.0239(5) 0.0265(5) -0.0086(4) 0.0023(4) -0.0047(4)
C44 0.0143(4) 0.0175(4) 0.0206(4) -0.0032(3) 0.0027(3) -0.0021(3)
C45 0.0186(4) 0.0208(5) 0.0170(4) -0.0029(3) 0.0047(3) -0.0007(4)
C46 0.0322(6) 0.0329(6) 0.0220(5) 0.0044(4) 0.0038(4) -0.0069(5)
C47 0.0266(5) 0.0287(6) 0.0292(6) -0.0117(5) 0.0080(4) -0.0006(4)
C48 0.0161(4) 0.0238(5) 0.0161(4) 0.0032(3) 0.0016(3) -0.0003(4)
C49 0.0348(6) 0.0312(6) 0.0204(5) 0.0081(4) 0.0017(4) 0.0003(5)
C50 0.0304(6) 0.0272(6) 0.0213(5) -0.0023(4) 0.0046(4) -0.0035(4)
C51 0.0182(4) 0.0149(4) 0.0270(5) 0.0034(4) 0.0035(4) 0.0018(3)
C52 0.0195(5) 0.0218(5) 0.0394(6) 0.0043(5) 0.0033(4) 0.0058(4)
C53 0.0276(6) 0.0321(6) 0.0321(6) 0.0108(5) 0.0063(5) -0.0017(5)
C54 0.0191(4) 0.0208(5) 0.0208(5) -0.0008(4) -0.0013(4) -0.0013(4)
C55 0.0188(5) 0.0322(6) 0.0354(6) 0.0030(5) -0.0023(4) 0.0021(4)
C56 0.0330(6) 0.0336(6) 0.0208(5) 0.0009(4) -0.0016(4) -0.0008(5)
C61 0.0322(8) 0.0412(9) 0.0342(7) -0.0126(6) 0.0096(6) -0.0038(7)
C62 0.0199(6) 0.0493(9) 0.0272(7) -0.0170(6) -0.0007(5) -0.0022(6)
O63 0.0235(5) 0.0356(5) 0.0167(4) -0.0035(3) 0.0017(3) 0.0004(4)
C64 0.0558(10) 0.0467(9) 0.0188(6) 0.0064(6) 0.0081(6) 0.0011(8)
C65 0.0738(14) 0.0394(10) 0.0345(8) 0.0123(9) 0.0167(9) -0.0046(10)
C61X 0.0322(8) 0.0412(9) 0.0342(7) -0.0126(6) 0.0096(6) -0.0038(7)
C62X 0.0199(6) 0.0493(9) 0.0272(7) -0.0170(6) -0.0007(5) -0.0022(6)
O63X 0.0235(5) 0.0356(5) 0.0167(4) -0.0035(3) 0.0017(3) 0.0004(4)
C64X 0.0558(10) 0.0467(9) 0.0188(6) 0.0064(6) 0.0081(6) 0.0011(8)
C65X 0.0738(14) 0.0394(10) 0.0345(8) 0.0123(9) 0.0167(9) -0.0046(10)

loop_
_atom_type_symbol
_atom_type_description
_atom_type_scat_dispersion_real
_atom_type_scat_dispersion_imag
_atom_type_scat_source
C C 0.0033 0.0016 'International Tables Vol C Tables 4.2.6.8 and 6.1.1.4'
H H 0.0000 0.0000 'International Tables Vol C Tables 4.2.6.8 and 6.1.1.4'
O O 0.0106 0.0060 'International Tables Vol C Tables 4.2.6.8 and 6.1.1.4'
Co Co 0.3494 0.9721 'International Tables Vol C Tables 4.2.6.8 and 6.1.1.4'

loop_
_geom_angle_atom_site_label_1
_geom_angle_atom_site_label_2
_geom_angle_atom_site_label_3
_geom_angle
_geom_angle_site_symmetry_1
_geom_angle_site_symmetry_3
_geom_angle_publ_flag
O31 Co1 O1 133.53(3) . . ?
O31 Co1 O63 116.61(4) . . ?
O1 Co1 O63 109.45(4) . . ?
O31 Co1 O2 97.45(3) . . ?
O1 Co1 O2 79.88(3) . . ?
O63 Co1 O2 99.95(4) . . ?
O31 Co1 O63X 108.12(15) . . ?
O1 Co1 O63X 117.30(15) . . ?
O63 Co1 O63X 20.83(16) . . ?
O2 Co1 O63X 82.48(18) . . ?
O31 Co1 O32 79.73(3) . . ?
O1 Co1 O32 96.66(3) . . ?
O63 Co1 O32 87.87(4) . . ?
O2 Co1 O32 172.12(3) . . ?
O63X Co1 O32 105.38(18) . . ?
C1 O1 Co1 115.70(6) . . ?
C2 O2 Co1 112.12(6) . . ?
O1 C1 C2 116.09(8) . . ?
O1 C1 C9 114.96(8) . . ?
C2 C1 C9 128.68(8) . . ?
O2 C2 C1 115.98(8) . . ?
O2 C2 C3 117.89(8) . . ?
C1 C2 C3 125.91(8) . . ?
C8 C3 C4 120.04(8) . . ?
C8 C3 C2 122.87(8) . . ?
C4 C3 C2 117.04(8) . . ?
C5 C4 C3 118.77(9) . . ?
C5 C4 C15 118.33(8) . . ?
C3 C4 C15 122.91(8) . . ?
C6 C5 C4 121.53(9) . . ?
C7 C6 C5 119.44(9) . . ?
C6 C7 C8 121.31(9) . . ?
C7 C8 C3 118.91(9) . . ?
C7 C8 C18 117.73(9) . . ?
C3 C8 C18 123.32(8) . . ?
C10 C9 C14 120.86(9) . . ?
C10 C9 C1 122.39(8) . . ?
C14 C9 C1 116.46(8) . . ?
C11 C10 C9 118.69(9) . . ?
C11 C10 C21 118.64(9) . . ?
C9 C10 C21 122.64(9) . . ?
C12 C11 C10 120.78(10) . . ?
C11 C12 C13 120.15(10) . . ?
C12 C13 C14 121.34(10) . . ?
C13 C14 C9 118.19(9) . . ?
C13 C14 C24 119.47(9) . . ?
C9 C14 C24 122.34(9) . . ?
C4 C15 C16 112.11(9) . . ?
C4 C15 C17 110.73(9) . . ?
C16 C15 C17 110.14(10) . . ?
C8 C18 C20 111.39(8) . . ?
C8 C18 C19 111.11(8) . . ?
C20 C18 C19 110.43(8) . . ?
C10 C21 C23 111.23(9) . . ?
C10 C21 C22 110.87(9) . . ?
C23 C21 C22 110.77(9) . . ?
C14 C24 C26 111.33(9) . . ?
C14 C24 C25 112.28(9) . . ?
C26 C24 C25 110.45(9) . . ?
C31 O31 Co1 116.20(6) . . ?
O31 C31 C32 116.19(8) . . ?
O31 C31 C39 115.03(8) . . ?
C32 C31 C39 128.50(8) . . ?
C32 O32 Co1 111.28(6) . . ?
O32 C32 C31 116.42(8) . . ?
O32 C32 C33 117.85(8) . . ?
C31 C32 C33 125.43(8) . . ?
C34 C33 C38 120.30(8) . . ?
C34 C33 C32 122.69(8) . . ?
C38 C33 C32 116.96(8) . . ?
C35 C34 C33 118.47(9) . . ?
C35 C34 C45 118.39(9) . . ?
C33 C34 C45 123.13(8) . . ?
C36 C35 C34 121.63(10) . . ?
C35 C36 C37 119.50(9) . . ?
C36 C37 C38 121.24(10) . . ?
C37 C38 C33 118.86(9) . . ?
C37 C38 C48 118.35(9) . . ?
C33 C38 C48 122.79(8) . . ?
C40 C39 C44 120.94(9) . . ?
C40 C39 C31 122.16(9) . . ?
C44 C39 C31 116.60(8) . . ?
C41 C40 C39 118.56(10) . . ?
C41 C40 C51 118.75(9) . . ?
C39 C40 C51 122.66(9) . . ?
C42 C41 C40 120.88(10) . . ?
C41 C42 C43 120.29(10) . . ?
C42 C43 C44 121.09(10) . . ?
C43 C44 C39 118.23(10) . . ?
C43 C44 C54 119.71(9) . . ?
C39 C44 C54 122.07(9) . . ?
C34 C45 C46 111.52(9) . . ?
C34 C45 C47 110.97(9) . . ?
C46 C45 C47 110.69(9) . . ?
C38 C48 C50 110.04(8) . . ?
C38 C48 C49 112.92(9) . . ?
C50 C48 C49 110.15(9) . . ?
C40 C51 C52 111.37(9) . . ?
C40 C51 C53 111.05(9) . . ?
C52 C51 C53 110.84(9) . . ?
C44 C54 C55 111.41(9) . . ?
C44 C54 C56 112.39(9) . . ?
C55 C54 C56 110.34(9) . . ?
O63 C62 C61 112.82(12) . . ?
C64 O63 C62 115.19(11) . . ?
C64 O63 Co1 123.72(10) . . ?
C62 O63 Co1 116.92(9) . . ?
O63 C64 C65 109.00(14) . . ?
O63X C62X C61X 109.9(5) . . ?
C64X O63X C62X 114.4(6) . . ?
C64X O63X Co1 117.5(6) . . ?
C62X O63X Co1 124.8(4) . . ?
O63X C64X C65X 111.3(6) . . ?

loop_
_geom_bond_atom_site_label_1
_geom_bond_atom_site_label_2
_geom_bond_distance
_geom_bond_site_symmetry_2
_geom_bond_publ_flag
Co1 O31 1.9367(7) . ?
Co1 O1 1.9445(7) . ?
Co1 O63 2.0643(9) . ?
Co1 O2 2.0711(7) . ?
Co1 O63X 2.092(5) . ?
Co1 O32 2.0950(7) . ?
O1 C1 1.2986(11) . ?
O2 C2 1.2842(11) . ?
C1 C2 1.4453(13) . ?
C1 C9 1.4928(13) . ?
C2 C3 1.4988(12) . ?
C3 C8 1.4119(13) . ?
C3 C4 1.4230(13) . ?
C4 C5 1.3948(13) . ?
C4 C15 1.5267(14) . ?
C5 C6 1.3907(15) . ?
C6 C7 1.3886(15) . ?
C7 C8 1.4028(13) . ?
C8 C18 1.5220(13) . ?
C9 C10 1.4116(13) . ?
C9 C14 1.4198(13) . ?
C10 C11 1.4044(14) . ?
C10 C21 1.5216(15) . ?
C11 C12 1.3864(16) . ?
C12 C13 1.3914(16) . ?
C13 C14 1.3968(14) . ?
C14 C24 1.5321(14) . ?
C15 C16 1.5360(15) . ?
C15 C17 1.5375(16) . ?
C18 C20 1.5382(14) . ?
C18 C19 1.5395(14) . ?
C21 C23 1.5381(15) . ?
C21 C22 1.5432(15) . ?
C24 C26 1.5353(15) . ?
C24 C25 1.5373(15) . ?
O31 C31 1.2973(11) . ?
C31 C32 1.4430(13) . ?
C31 C39 1.4945(13) . ?
O32 C32 1.2809(11) . ?
C32 C33 1.4996(13) . ?
C33 C34 1.4102(13) . ?
C33 C38 1.4213(14) . ?
C34 C35 1.4057(14) . ?
C34 C45 1.5209(14) . ?
C35 C36 1.3842(16) . ?
C36 C37 1.3916(16) . ?
C37 C38 1.3962(14) . ?
C38 C48 1.5268(14) . ?
C39 C40 1.4123(14) . ?
C39 C44 1.4202(14) . ?
C40 C41 1.4039(14) . ?
C40 C51 1.5212(15) . ?
C41 C42 1.3865(18) . ?
C42 C43 1.3914(17) . ?
C43 C44 1.4003(14) . ?
C44 C54 1.5310(15) . ?
C45 C46 1.5363(15) . ?
C45 C47 1.5409(15) . ?
C48 C50 1.5368(16) . ?
C48 C49 1.5370(15) . ?
C51 C52 1.5365(15) . ?
C51 C53 1.5386(15) . ?
C54 C55 1.5337(16) . ?
C54 C56 1.5399(16) . ?
C61 C62 1.511(2) . ?
C62 O63 1.4492(19) . ?
O63 C64 1.4427(19) . ?
C64 C65 1.510(3) . ?
C61X C62X 1.511(5) . ?
C62X O63X 1.451(5) . ?
O63X C64X 1.442(5) . ?
C64X C65X 1.508(5) . ?
